data_1517241
loop_
_publ_author_name
'Pawle, R. H.'
'Haas, T. E.'
'M\"uller, P.'
'Thomas III, S. W.'

_publ_section_title
;
 Twisting and piezochromism of phenylene-ethynylenes with aromatic
 interactions between side chains and main chains
;
_journal_issue 11
_journal_name_full 'Chem. Sci.'
_journal_page_first 4184
_journal_paper_doi 10.1039/C4SC01466A
_journal_volume 5
_journal_year 2014
_chemical_formula_sum 'C40 H20 F10 O6'
_chemical_formula_weight 786.56
_chemical_name_systematic
;
 ?
;
_space_group_crystal_system triclinic
_space_group_IT_number 2
_space_group_name_Hall '-P 1'
_space_group_name_H-M_alt 'P -1'
_symmetry_space_group_name_Hall '-P 1'
_symmetry_space_group_name_H-M 'P -1'
_atom_sites_solution_hydrogens geom
_audit_creation_method SHELXL-2013
_cell_angle_alpha 79.881(7)
_cell_angle_beta 81.961(7)
_cell_angle_gamma 75.475(7)
_cell_formula_units_Z 1
_cell_length_a 6.816(2)
_cell_length_b 7.448(3)
_cell_length_c 16.417(6)
_cell_measurement_temperature 100(2)
_cell_volume 790.2(5)
_computing_structure_refinement 'SHELXL-2013 (Sheldrick, 2013)'
_diffrn_ambient_temperature 100(2)
_diffrn_measured_fraction_theta_full 0.995
_diffrn_measured_fraction_theta_max 0.996
_diffrn_radiation_type MoK\a
_diffrn_radiation_wavelength 0.71073
_diffrn_reflns_av_R_equivalents 0.0706
_diffrn_reflns_av_unetI/netI 0.0581
_diffrn_reflns_Laue_measured_fraction_full 0.995
_diffrn_reflns_Laue_measured_fraction_max 0.996
_diffrn_reflns_limit_h_max 8
_diffrn_reflns_limit_h_min -8
_diffrn_reflns_limit_k_max 9
_diffrn_reflns_limit_k_min -9
_diffrn_reflns_limit_l_max 20
_diffrn_reflns_limit_l_min -20
_diffrn_reflns_number 11514
_diffrn_reflns_point_group_measured_fraction_full 0.995
_diffrn_reflns_point_group_measured_fraction_max 0.996
_diffrn_reflns_theta_full 25.242
_diffrn_reflns_theta_max 26.369
_diffrn_reflns_theta_min 2.856
_exptl_absorpt_coefficient_mu 0.150
_exptl_crystal_density_diffrn 1.653
_exptl_crystal_F_000 398
_exptl_crystal_size_max 0.480
_exptl_crystal_size_mid 0.117
_exptl_crystal_size_min 0.101
_refine_diff_density_max 0.555
_refine_diff_density_min -0.423
_refine_diff_density_rms 0.128
_refine_ls_extinction_method none
_refine_ls_goodness_of_fit_ref 1.065
_refine_ls_hydrogen_treatment constr
_refine_ls_matrix_type full
_refine_ls_number_parameters 254
_refine_ls_number_reflns 3224
_refine_ls_number_restraints 68
_refine_ls_restrained_S_all 1.054
_refine_ls_R_factor_all 0.0908
_refine_ls_R_factor_gt 0.0751
_refine_ls_shift/su_max 0.000
_refine_ls_shift/su_mean 0.000
_refine_ls_structure_factor_coef Fsqd
_refine_ls_weighting_details 'w=1/[\s^2^(Fo^2^)+(0.1469P)^2^+0.3675P] where P=(Fo^2^+2Fc^2^)/3'
_refine_ls_weighting_scheme calc
_refine_ls_wR_factor_gt 0.2009
_refine_ls_wR_factor_ref 0.2180
_reflns_Friedel_coverage 0.000
_reflns_number_gt 2558
_reflns_number_total 3224
_reflns_threshold_expression 'I > 2\s(I)'
_cod_data_source_file c4sc01466a1.cif
_cod_data_source_block RP100913_0m_a_a
_cod_depositor_comments 'Adding full bibliography for 1517239--1517244.cif.'
_cod_database_code 1517241
_shelx_space_group_comment
;
The symmetry employed for this shelxl refinement is uniquely defined
by the following loop, which should always be used as a source of
symmetry information in preference to the above space-group names.
They are only intended as comments.
;
_shelx_estimated_absorpt_t_min 0.932
_shelx_estimated_absorpt_t_max 0.985
_shelxl_version_number 2013-3

loop_
_space_group_symop_operation_xyz
'x, y, z'
'-x, -y, -z'

loop_
_atom_site_label
_atom_site_type_symbol
_atom_site_fract_x
_atom_site_fract_y
_atom_site_fract_z
_atom_site_U_iso_or_equiv
_atom_site_adp_type
_atom_site_occupancy
_atom_site_site_symmetry_order
_atom_site_calc_flag
_atom_site_refinement_flags_posn
_atom_site_refinement_flags_adp
F001 F 0.3572(2) 0.1242(2) 1.19703(10) 0.0243(4) Uani 1 1 d . U
F002 F 0.1841(3) 0.7812(2) 1.18594(11) 0.0306(5) Uani 1 1 d . U
F003 F 0.2912(3) 0.0843(3) 1.36564(11) 0.0320(5) Uani 1 1 d . U
F004 F 0.1266(3) 0.7395(3) 1.35390(12) 0.0341(5) Uani 1 1 d . U
F005 F 0.1779(3) 0.3913(3) 1.44345(11) 0.0358(5) Uani 1 1 d . U
O006 O 0.1694(3) 0.3763(3) 1.06757(12) 0.0205(5) Uani 1 1 d . U
O007 O 0.2306(3) -0.1539(3) 0.64602(12) 0.0258(5) Uani 1 1 d . U
O008 O 0.4157(3) 0.2407(3) 0.97643(13) 0.0285(5) Uani 1 1 d . U
C009 C 0.2501(4) 0.2531(4) 1.01497(16) 0.0186(6) Uani 1 1 d . U
C00A C 0.0649(4) -0.1133(4) 0.93540(16) 0.0174(5) Uani 1 1 d . U
C00B C 0.1385(4) -0.2180(4) 0.86729(16) 0.0190(6) Uani 1 1 d . U
C00C C 0.1736(4) 0.0149(4) 0.94752(16) 0.0170(5) Uani 1 1 d . U
H00C H 0.2942 0.0247 0.9119 0.020 Uiso 1 1 calc R U
C00D C 0.1120(4) 0.1280(4) 1.00940(16) 0.0166(5) Uani 1 1 d . U
C00E C 0.2707(4) 0.4535(4) 1.18677(16) 0.0173(6) Uani 1 1 d . U
C00F C 0.2932(4) -0.6162(4) 0.76701(18) 0.0223(6) Uani 1 1 d . U
H00F H 0.2825 -0.6690 0.8240 0.027 Uiso 1 1 calc R U
C00G C 0.1989(4) -0.3038(4) 0.80996(17) 0.0214(6) Uani 1 1 d . U
C00H C 0.2971(4) 0.2784(4) 1.23495(17) 0.0193(6) Uani 1 1 d . U
C00I C 0.2572(4) -0.4224(4) 0.74665(18) 0.0213(6) Uani 1 1 d . U
C00J C 0.2119(4) 0.6079(4) 1.22874(18) 0.0216(6) Uani 1 1 d . U
C00K C 0.2075(4) 0.4124(4) 1.36014(17) 0.0233(6) Uani 1 1 d . U
C00L C 0.2652(4) 0.2556(4) 1.32012(18) 0.0226(6) Uani 1 1 d . U
C00M C 0.3065(4) 0.4723(4) 1.09346(17) 0.0214(6) Uani 1 1 d . U
H00A H 0.2767 0.6061 1.0686 0.026 Uiso 1 1 calc R U
H00B H 0.4499 0.4140 1.0758 0.026 Uiso 1 1 calc R U
C00N C 0.3226(4) -0.4634(4) 0.60168(17) 0.0222(6) Uani 1 1 d . U
H00N H 0.3320 -0.4114 0.5445 0.027 Uiso 1 1 calc R U
C00O C 0.1811(4) 0.5886(4) 1.31454(18) 0.0239(6) Uani 1 1 d . U
C00P C 0.2721(4) -0.3461(4) 0.66189(18) 0.0218(6) Uani 1 1 d . U
C00Q C 0.3437(4) -0.7349(4) 0.7080(2) 0.0281(7) Uani 1 1 d . U
H00Q H 0.3671 -0.8668 0.7238 0.034 Uiso 1 1 calc R U
C00R C 0.3596(5) -0.6566(4) 0.62423(19) 0.0268(6) Uani 1 1 d . U
H00R H 0.3960 -0.7360 0.5825 0.032 Uiso 1 1 calc R U
C00S C 0.2314(5) -0.0736(5) 0.56115(19) 0.0306(7) Uani 1 1 d . U
H00D H 0.3693 -0.1080 0.5332 0.046 Uiso 1 1 calc R U
H00E H 0.1874 0.0632 0.5569 0.046 Uiso 1 1 calc R U
H00G H 0.1379 -0.1204 0.5346 0.046 Uiso 1 1 calc R U

loop_
_atom_site_aniso_label
_atom_site_aniso_U_11
_atom_site_aniso_U_22
_atom_site_aniso_U_33
_atom_site_aniso_U_23
_atom_site_aniso_U_13
_atom_site_aniso_U_12
F001 0.0345(10) 0.0124(8) 0.0256(9) -0.0030(7) -0.0017(7) -0.0056(6)
F002 0.0445(11) 0.0112(8) 0.0359(10) 0.0015(7) -0.0115(8) -0.0057(7)
F003 0.0436(11) 0.0244(10) 0.0244(9) 0.0101(7) -0.0054(7) -0.0093(8)
F004 0.0375(10) 0.0293(10) 0.0383(11) -0.0188(9) -0.0037(8) -0.0033(8)
F005 0.0419(11) 0.0492(13) 0.0172(9) -0.0066(8) -0.0022(7) -0.0117(9)
O006 0.0245(10) 0.0199(10) 0.0190(10) -0.0028(8) -0.0020(7) -0.0086(8)
O007 0.0409(12) 0.0150(10) 0.0190(10) 0.0026(8) -0.0002(8) -0.0070(8)
O008 0.0305(11) 0.0280(12) 0.0308(12) -0.0092(9) 0.0061(9) -0.0152(9)
C009 0.0260(14) 0.0138(12) 0.0150(12) 0.0032(10) -0.0029(10) -0.0061(10)
C00A 0.0230(13) 0.0127(12) 0.0152(12) 0.0033(9) -0.0029(10) -0.0049(10)
C00B 0.0217(13) 0.0166(13) 0.0179(13) 0.0016(10) -0.0018(10) -0.0060(10)
C00C 0.0204(13) 0.0135(12) 0.0156(12) 0.0037(10) -0.0018(9) -0.0051(10)
C00D 0.0210(13) 0.0117(12) 0.0159(12) 0.0051(10) -0.0037(9) -0.0054(9)
C00E 0.0173(12) 0.0140(13) 0.0207(13) 0.0001(10) -0.0038(9) -0.0044(10)
C00F 0.0253(14) 0.0201(14) 0.0205(14) -0.0009(11) -0.0023(10) -0.0047(11)
C00G 0.0212(13) 0.0226(14) 0.0210(13) -0.0009(11) -0.0019(10) -0.0075(11)
C00H 0.0204(13) 0.0165(13) 0.0219(14) -0.0030(11) -0.0016(10) -0.0062(10)
C00I 0.0208(13) 0.0200(14) 0.0231(14) -0.0032(11) -0.0020(10) -0.0048(11)
C00J 0.0236(14) 0.0147(13) 0.0273(15) -0.0008(11) -0.0061(11) -0.0054(10)
C00K 0.0233(14) 0.0292(16) 0.0173(13) -0.0020(12) -0.0023(10) -0.0066(11)
C00L 0.0253(14) 0.0200(14) 0.0220(14) 0.0033(11) -0.0040(11) -0.0080(11)
C00M 0.0273(14) 0.0199(13) 0.0200(14) 0.0006(11) -0.0029(10) -0.0132(11)
C00N 0.0246(14) 0.0233(15) 0.0183(13) -0.0025(11) -0.0013(10) -0.0055(11)
C00O 0.0205(14) 0.0246(15) 0.0283(15) -0.0112(12) -0.0040(11) -0.0025(11)
C00P 0.0229(14) 0.0180(14) 0.0239(14) -0.0013(11) -0.0022(10) -0.0051(10)
C00Q 0.0293(15) 0.0180(14) 0.0363(17) -0.0040(12) -0.0064(12) -0.0025(11)
C00R 0.0331(16) 0.0217(15) 0.0269(15) -0.0096(12) -0.0023(12) -0.0051(12)
C00S 0.0406(18) 0.0258(16) 0.0226(15) 0.0035(12) -0.0027(12) -0.0074(13)

loop_
_atom_type_symbol
_atom_type_description
_atom_type_scat_dispersion_real
_atom_type_scat_dispersion_imag
_atom_type_scat_source
C C 0.0033 0.0016 'International Tables Vol C Tables 4.2.6.8 and 6.1.1.4'
H H 0.0000 0.0000 'International Tables Vol C Tables 4.2.6.8 and 6.1.1.4'
O O 0.0106 0.0060 'International Tables Vol C Tables 4.2.6.8 and 6.1.1.4'
F F 0.0171 0.0103 'International Tables Vol C Tables 4.2.6.8 and 6.1.1.4'

loop_
_geom_angle_atom_site_label_1
_geom_angle_atom_site_label_2
_geom_angle_atom_site_label_3
_geom_angle
_geom_angle_site_symmetry_1
_geom_angle_site_symmetry_3
C009 O006 C00M 117.0(2) . .
C00P O007 C00S 116.1(2) . .
O008 C009 O006 124.5(2) . .
O008 C009 C00D 123.0(2) . .
O006 C009 C00D 112.5(2) . .
C00C C00A C00D 117.5(2) . 2_557
C00C C00A C00B 117.7(2) . .
C00D C00A C00B 124.8(2) 2_557 .
C00G C00B C00A 179.4(3) . .
C00D C00C C00A 122.5(2) . .
C00C C00D C00A 119.9(2) . 2_557
C00C C00D C009 115.4(2) . .
C00A C00D C009 124.6(2) 2_557 .
C00H C00E C00J 116.8(3) . .
C00H C00E C00M 120.7(2) . .
C00J C00E C00M 122.4(2) . .
C00Q C00F C00I 122.7(3) . .
C00B C00G C00I 173.0(3) . .
F001 C00H C00L 118.5(2) . .
F001 C00H C00E 119.0(2) . .
C00L C00H C00E 122.5(3) . .
C00F C00I C00P 118.0(3) . .
C00F C00I C00G 120.9(3) . .
C00P C00I C00G 121.1(3) . .
F002 C00J C00O 118.3(3) . .
F002 C00J C00E 119.9(3) . .
C00O C00J C00E 121.8(3) . .
F005 C00K C00O 120.3(3) . .
F005 C00K C00L 119.7(3) . .
C00O C00K C00L 120.0(3) . .
F003 C00L C00H 121.5(3) . .
F003 C00L C00K 119.3(3) . .
C00H C00L C00K 119.3(3) . .
O006 C00M C00E 106.3(2) . .
C00P C00N C00R 120.5(3) . .
F004 C00O C00K 119.6(3) . .
F004 C00O C00J 120.9(3) . .
C00K C00O C00J 119.6(3) . .
O007 C00P C00N 124.9(3) . .
O007 C00P C00I 115.1(2) . .
C00N C00P C00I 120.0(3) . .
C00F C00Q C00R 118.4(3) . .
C00N C00R C00Q 120.4(3) . .

loop_
_geom_bond_atom_site_label_1
_geom_bond_atom_site_label_2
_geom_bond_distance
_geom_bond_site_symmetry_2
F001 C00H 1.348(3) .
F002 C00J 1.339(3) .
F003 C00L 1.344(3) .
F004 C00O 1.341(3) .
F005 C00K 1.341(3) .
O006 C009 1.335(3) .
O006 C00M 1.455(3) .
O007 C00P 1.373(3) .
O007 C00S 1.416(4) .
O008 C009 1.205(3) .
C009 C00D 1.502(4) .
C00A C00C 1.401(4) .
C00A C00D 1.419(4) 2_557
C00A C00B 1.436(4) .
C00B C00G 1.198(4) .
C00C C00D 1.386(4) .
C00D C00A 1.419(4) 2_557
C00E C00H 1.385(4) .
C00E C00J 1.389(4) .
C00E C00M 1.504(4) .
C00F C00Q 1.376(4) .
C00F C00I 1.390(4) .
C00G C00I 1.431(4) .
C00H C00L 1.372(4) .
C00I C00P 1.407(4) .
C00J C00O 1.382(4) .
C00K C00O 1.375(4) .
C00K C00L 1.385(4) .
C00N C00P 1.384(4) .
C00N C00R 1.388(4) .
C00Q C00R 1.396(4) .
